data_4087166
loop_
_publ_author_name
'Morgan, Matthew M.'
'Patrick, Evan A.'
'Rautiainen, J. Mikko'
'Tuononen, Heikki M.'
'Piers, Warren E.'
'Spasyuk, Denis M.'

_publ_section_title
;
 Zirconocene-Based Methods for the Preparation of BN-Indenes: Application
 to the Synthesis of
 1,5-Dibora-4a,8a-diaza-1,2,3,5,6,7-hexaaryl-4,8-dimethyl-s-indacenes
;
_journal_name_full Organometallics
_journal_paper_doi 10.1021/acs.organomet.7b00051
_journal_year 2017
_chemical_formula_moiety ' 	C24 B F20 C29 H24 N Zr'
_chemical_formula_sum 'C53 H24 B F20 N Zr'
_chemical_formula_weight 1156.76
_chemical_name_systematic
;
 ?
;
_space_group_crystal_system tetragonal
_space_group_IT_number 78
_space_group_name_Hall 'P 4cw'
_space_group_name_H-M_alt 'P 43'
_symmetry_space_group_name_Hall 'P 4cw'
_symmetry_space_group_name_H-M 'P 43'
_atom_sites_solution_hydrogens geom
_audit_creation_method SHELXL-2013
_cell_angle_alpha 90
_cell_angle_beta 90
_cell_angle_gamma 90
_cell_formula_units_Z 4
_cell_length_a 11.57510(10)
_cell_length_b 11.57510(10)
_cell_length_c 34.2480(5)
_cell_measurement_reflns_used 9923
_cell_measurement_temperature 173(2)
_cell_measurement_theta_max 66.59
_cell_measurement_theta_min 3.82
_cell_volume 4588.65(9)
_computing_cell_refinement 'Bruker SAINT'
_computing_data_collection 'Bruker APEX2'
_computing_data_reduction 'Bruker SAINT'
_computing_molecular_graphics 'Bruker SHELXTL'
_computing_publication_material 'LinXTL v.  5.1.7'
_computing_structure_refinement 'SHELXL-97 (Sheldrick, 2008)'
_computing_structure_solution 'SHELXS-97 (Sheldrick, 2008)'
_diffrn_ambient_temperature 173(2)
_diffrn_measured_fraction_theta_full 0.979
_diffrn_measured_fraction_theta_max 0.999
_diffrn_measurement_device_type 'Bruker APEX-II CCD'
_diffrn_measurement_method '\f and \w scans'
_diffrn_radiation_type CuK\a
_diffrn_radiation_wavelength 1.54178
_diffrn_reflns_av_R_equivalents 0.0417
_diffrn_reflns_av_unetI/netI 0.0442
_diffrn_reflns_Laue_measured_fraction_full 0.979
_diffrn_reflns_Laue_measured_fraction_max 0.999
_diffrn_reflns_limit_h_max 12
_diffrn_reflns_limit_h_min -13
_diffrn_reflns_limit_k_max 13
_diffrn_reflns_limit_k_min -11
_diffrn_reflns_limit_l_max 40
_diffrn_reflns_limit_l_min -35
_diffrn_reflns_number 20967
_diffrn_reflns_point_group_measured_fraction_full 0.934
_diffrn_reflns_point_group_measured_fraction_max 0.953
_diffrn_reflns_theta_full 67.679
_diffrn_reflns_theta_max 66.626
_diffrn_reflns_theta_min 3.819
_exptl_absorpt_coefficient_mu 3.073
_exptl_absorpt_correction_T_max 0.65
_exptl_absorpt_correction_T_min 0.6
_exptl_absorpt_correction_type multi-scan
_exptl_absorpt_process_details 'Sadabs (Sheldrick, 1996)'
_exptl_crystal_colour Orange
_exptl_crystal_density_diffrn 1.674
_exptl_crystal_density_method 'not measured'
_exptl_crystal_description block
_exptl_crystal_F_000 2296
_exptl_crystal_size_max 0.27
_exptl_crystal_size_mid 0.15
_exptl_crystal_size_min 0.15
_refine_diff_density_max 0.621
_refine_diff_density_min -0.383
_refine_diff_density_rms 0.053
_refine_ls_abs_structure_details
;
 Flack x determined using 3443 quotients [(I+)-(I-)]/[(I+)+(I-)]
 (Parsons and Flack (2004), Acta Cryst. A60, s61).
;
_refine_ls_abs_structure_Flack -0.018(8)
_refine_ls_extinction_method none
_refine_ls_goodness_of_fit_ref 1.069
_refine_ls_hydrogen_treatment constr
_refine_ls_matrix_type full
_refine_ls_number_parameters 685
_refine_ls_number_reflns 7737
_refine_ls_number_restraints 1
_refine_ls_restrained_S_all 1.068
_refine_ls_R_factor_all 0.0343
_refine_ls_R_factor_gt 0.0338
_refine_ls_shift/su_max 0.001
_refine_ls_shift/su_mean 0.000
_refine_ls_structure_factor_coef Fsqd
_refine_ls_weighting_details 'w=1/[\s^2^(Fo^2^)+(0.0224P)^2^+4.6891P] where P=(Fo^2^+2Fc^2^)/3'
_refine_ls_weighting_scheme calc
_refine_ls_wR_factor_gt 0.0810
_refine_ls_wR_factor_ref 0.0814
_reflns_Friedel_coverage 0.874
_reflns_Friedel_fraction_full 0.886
_reflns_Friedel_fraction_max 0.906
_reflns_number_gt 7629
_reflns_number_total 7737
_reflns_threshold_expression 'I > 2\s(I)'
_cod_data_source_file om7b00051_si_002.cif
_cod_data_source_block MM1507_0m_a
_cod_original_cell_volume 4588.65(10)
_cod_database_code 4087166
_shelx_space_group_comment
;
The symmetry employed for this shelxl refinement is uniquely defined
by the following loop, which should always be used as a source of
symmetry information in preference to the above space-group names.
They are only intended as comments.
;
_shelx_estimated_absorpt_t_min 0.491
_shelx_estimated_absorpt_t_max 0.656
_shelxl_version_number 2013-4

loop_
_space_group_symop_operation_xyz
'x, y, z'
'-x, -y, z+1/2'
'-y, x, z+3/4'
'y, -x, z+1/4'

loop_
_atom_site_label
_atom_site_type_symbol
_atom_site_fract_x
_atom_site_fract_y
_atom_site_fract_z
_atom_site_U_iso_or_equiv
_atom_site_adp_type
_atom_site_occupancy
_atom_site_site_symmetry_order
_atom_site_calc_flag
_atom_site_refinement_flags_posn
_atom_site_refinement_flags_adp
Zr1 Zr 0.71262(3) 0.01573(3) 0.63443(2) 0.02254(10) Uani 1 1 d . .
F15 F 0.6433(3) 0.4579(3) 0.50298(9) 0.0324(7) Uani 1 1 d . .
F6 F 0.7317(3) 0.4408(3) 0.42738(10) 0.0315(7) Uani 1 1 d . .
F5 F 0.2446(3) 0.2572(3) 0.43088(10) 0.0321(7) Uani 1 1 d . .
F16 F 0.2514(3) 0.4785(3) 0.46226(9) 0.0303(7) Uani 1 1 d . .
F11 F 0.3831(3) 0.6080(3) 0.40875(10) 0.0332(7) Uani 1 1 d . .
F20 F 0.5370(3) 0.2356(3) 0.51853(9) 0.0316(7) Uani 1 1 d . .
F10 F 0.4657(3) 0.1346(3) 0.44567(10) 0.0335(7) Uani 1 1 d . .
F1 F 0.5503(3) 0.4615(3) 0.37039(9) 0.0317(7) Uani 1 1 d . .
F14 F 0.6926(3) 0.6708(3) 0.52563(11) 0.0441(9) Uani 1 1 d . .
F2 F 0.4424(3) 0.4429(3) 0.30245(10) 0.0442(9) Uani 1 1 d . .
F17 F 0.1238(3) 0.4555(3) 0.52591(11) 0.0413(8) Uani 1 1 d . .
F19 F 0.4097(3) 0.2213(3) 0.58247(10) 0.0368(7) Uani 1 1 d . .
F18 F 0.2022(3) 0.3299(3) 0.58771(10) 0.0433(8) Uani 1 1 d . .
F7 F 0.8951(3) 0.2896(3) 0.41239(13) 0.0464(9) Uani 1 1 d . .
F3 F 0.2359(4) 0.3310(4) 0.29722(11) 0.0510(10) Uani 1 1 d . .
F13 F 0.5831(4) 0.8555(3) 0.49209(12) 0.0581(12) Uani 1 1 d . .
F9 F 0.6311(4) -0.0154(3) 0.42554(13) 0.0492(10) Uani 1 1 d . .
F4 F 0.1403(3) 0.2406(3) 0.36316(11) 0.0440(9) Uani 1 1 d . .
F12 F 0.4277(4) 0.8172(3) 0.43371(12) 0.0534(11) Uani 1 1 d . .
F8 F 0.8487(4) 0.0597(3) 0.41062(14) 0.0555(11) Uani 1 1 d . .
N1 N 0.7510(4) 0.1897(4) 0.60634(14) 0.0288(10) Uani 1 1 d . .
C7 C 0.6869(5) 0.2863(5) 0.6108(2) 0.0337(13) Uani 1 1 d . .
H7 H 0.6162 0.2811 0.6248 0.040 Uiso 1 1 calc R U
C48 C 0.4002(4) 0.3549(4) 0.48581(15) 0.0217(10) Uani 1 1 d . .
C31 C 0.4474(4) 0.4055(4) 0.37018(15) 0.0234(10) Uani 1 1 d . .
C47 C 0.5907(4) 0.5442(4) 0.48401(16) 0.0248(11) Uani 1 1 d . .
C32 C 0.3949(5) 0.3964(5) 0.33438(17) 0.0282(11) Uani 1 1 d . .
C46 C 0.6162(5) 0.6548(5) 0.49644(16) 0.0299(11) Uani 1 1 d . .
C49 C 0.2937(4) 0.4098(4) 0.49089(15) 0.0240(10) Uani 1 1 d . .
C50 C 0.2269(5) 0.4010(5) 0.52399(17) 0.0283(11) Uani 1 1 d . .
C6 C 0.7189(5) 0.3910(5) 0.5961(2) 0.0385(14) Uani 1 1 d . .
H6 H 0.6712 0.4569 0.5995 0.046 Uiso 1 1 calc R U
C52 C 0.3710(5) 0.2832(4) 0.55222(16) 0.0283(11) Uani 1 1 d . .
C51 C 0.2654(5) 0.3377(5) 0.55499(17) 0.0288(11) Uani 1 1 d . .
C53 C 0.4344(4) 0.2925(4) 0.51822(16) 0.0246(11) Uani 1 1 d . .
C36 C 0.5898(4) 0.2959(4) 0.43907(14) 0.0205(10) Uani 1 1 d . .
C35 C 0.2988(4) 0.3060(4) 0.40031(16) 0.0240(10) Uani 1 1 d . .
C37 C 0.7008(4) 0.3284(4) 0.42971(16) 0.0252(11) Uani 1 1 d . .
C30 C 0.4028(4) 0.3642(4) 0.40518(16) 0.0219(10) Uani 1 1 d . .
C5 C 0.8225(5) 0.3992(5) 0.5761(2) 0.0414(15) Uani 1 1 d . .
H5 H 0.8478 0.4712 0.5659 0.050 Uiso 1 1 calc R U
C38 C 0.7884(5) 0.2511(5) 0.42089(18) 0.0322(12) Uani 1 1 d . .
C44 C 0.4833(5) 0.7284(5) 0.45017(18) 0.0351(13) Uani 1 1 d . .
C41 C 0.5717(4) 0.1770(4) 0.43763(16) 0.0256(11) Uani 1 1 d . .
C42 C 0.5131(4) 0.5193(4) 0.45418(15) 0.0221(10) Uani 1 1 d . .
C15 C 0.9600(4) -0.1896(5) 0.63081(19) 0.0311(11) Uani 1 1 d . .
H15 H 0.9467 -0.1576 0.6559 0.037 Uiso 1 1 calc R U
C40 C 0.6554(5) 0.0977(5) 0.42794(18) 0.0324(12) Uani 1 1 d . .
C22 C 0.5559(5) -0.1278(5) 0.62700(18) 0.0347(13) Uani 1 1 d . .
H22 H 0.5284 -0.1663 0.6497 0.042 Uiso 1 1 calc R U
C43 C 0.4620(4) 0.6166(4) 0.43799(16) 0.0253(11) Uani 1 1 d . .
C1 C 0.8825(4) -0.0072(4) 0.60205(17) 0.0265(11) Uani 1 1 d . .
C45 C 0.5618(6) 0.7479(5) 0.47981(18) 0.0360(13) Uani 1 1 d . .
C34 C 0.2422(5) 0.2944(4) 0.36485(18) 0.0284(11) Uani 1 1 d . .
C39 C 0.7661(5) 0.1350(5) 0.42009(18) 0.0343(13) Uani 1 1 d . .
C13 C 0.9971(5) 0.1166(5) 0.5137(2) 0.0382(13) Uani 1 1 d . .
H13 H 0.9228 0.1412 0.5054 0.046 Uiso 1 1 calc R U
C2 C 0.9159(4) 0.0864(5) 0.58125(17) 0.0285(11) Uani 1 1 d . .
C11 C 1.1934(6) 0.0723(5) 0.4990(2) 0.0410(15) Uani 1 1 d . .
H11 H 1.2536 0.0643 0.4803 0.049 Uiso 1 1 calc R U
C8 C 1.0149(5) 0.0855(4) 0.55263(17) 0.0296(12) Uani 1 1 d . .
C3 C 0.8515(4) 0.1956(5) 0.58567(17) 0.0279(11) Uani 1 1 d . .
C33 C 0.2899(5) 0.3403(5) 0.33173(17) 0.0321(12) Uani 1 1 d . .
C16 C 1.0036(5) -0.3010(5) 0.6279(2) 0.0356(13) Uani 1 1 d . .
H16 H 1.0199 -0.3440 0.6509 0.043 Uiso 1 1 calc R U
C19 C 0.9537(6) -0.1762(5) 0.56146(18) 0.0361(13) Uani 1 1 d . .
H19 H 0.9361 -0.1347 0.5383 0.043 Uiso 1 1 calc R U
C25 C 0.6454(6) -0.0035(6) 0.70297(18) 0.0429(15) Uani 1 1 d . .
H25 H 0.5723 -0.0382 0.7074 0.051 Uiso 1 1 calc R U
C12 C 1.0865(6) 0.1118(5) 0.4873(2) 0.0414(14) Uani 1 1 d . .
H12 H 1.0746 0.1356 0.4610 0.050 Uiso 1 1 calc R U
C28 C 0.8379(5) 0.0216(6) 0.69420(18) 0.0378(14) Uani 1 1 d . .
H28 H 0.9183 0.0069 0.6919 0.045 Uiso 1 1 calc R U
C20 C 0.6596(5) -0.0849(5) 0.57283(18) 0.0339(13) Uani 1 1 d . .
H20 H 0.7150 -0.0889 0.5524 0.041 Uiso 1 1 calc R U
B1 B 0.4765(5) 0.3825(5) 0.44600(18) 0.0217(11) Uani 1 1 d . .
C24 C 0.5776(5) 0.0034(5) 0.57814(18) 0.0318(12) Uani 1 1 d . .
H24 H 0.5672 0.0690 0.5618 0.038 Uiso 1 1 calc R U
C21 C 0.5140(5) -0.0228(5) 0.61180(19) 0.0345(13) Uani 1 1 d . .
H21 H 0.4531 0.0223 0.6225 0.041 Uiso 1 1 calc R U
C14 C 0.9354(4) -0.1238(4) 0.59802(17) 0.0255(11) Uani 1 1 d . .
C9 C 1.1242(5) 0.0518(5) 0.56433(19) 0.0336(13) Uani 1 1 d . .
H9 H 1.1384 0.0334 0.5909 0.040 Uiso 1 1 calc R U
C27 C 0.7853(5) 0.1290(5) 0.69196(19) 0.0370(13) Uani 1 1 d . .
H27 H 0.8234 0.2003 0.6873 0.044 Uiso 1 1 calc R U
C18 C 0.9969(6) -0.2869(5) 0.5588(2) 0.0426(15) Uani 1 1 d . .
H18 H 1.0088 -0.3208 0.5339 0.051 Uiso 1 1 calc R U
C29 C 0.7516(7) -0.0618(6) 0.70046(18) 0.0444(15) Uani 1 1 d . .
H29 H 0.7630 -0.1428 0.7026 0.053 Uiso 1 1 calc R U
C10 C 1.2135(5) 0.0447(5) 0.5370(2) 0.0412(15) Uani 1 1 d . .
H10 H 1.2883 0.0206 0.5450 0.049 Uiso 1 1 calc R U
C26 C 0.6661(6) 0.1143(6) 0.69775(19) 0.0388(14) Uani 1 1 d . .
H26 H 0.6097 0.1738 0.6981 0.047 Uiso 1 1 calc R U
C4 C 0.8891(5) 0.3004(5) 0.5711(2) 0.0371(14) Uani 1 1 d . .
H4 H 0.9606 0.3049 0.5576 0.044 Uiso 1 1 calc R U
C17 C 1.0229(5) -0.3488(5) 0.5920(2) 0.0388(15) Uani 1 1 d . .
H17 H 1.0542 -0.4244 0.5899 0.047 Uiso 1 1 calc R U
C23 C 0.6457(5) -0.1652(5) 0.60259(19) 0.0333(13) Uani 1 1 d . .
H23 H 0.6896 -0.2338 0.6058 0.040 Uiso 1 1 calc R U

loop_
_atom_site_aniso_label
_atom_site_aniso_U_11
_atom_site_aniso_U_22
_atom_site_aniso_U_33
_atom_site_aniso_U_23
_atom_site_aniso_U_13
_atom_site_aniso_U_12
Zr1 0.0226(2) 0.0242(2) 0.0208(2) -0.00015(18) 0.00136(17) -0.00461(15)
F15 0.0352(16) 0.0343(16) 0.0276(18) -0.0022(13) -0.0088(13) 0.0049(13)
F6 0.0271(15) 0.0267(15) 0.041(2) -0.0003(13) 0.0054(14) -0.0040(12)
F5 0.0302(15) 0.0374(16) 0.0286(18) 0.0060(14) 0.0016(13) -0.0108(13)
F16 0.0289(15) 0.0393(17) 0.0226(17) 0.0095(13) 0.0010(12) 0.0103(13)
F11 0.0381(17) 0.0265(15) 0.0351(19) 0.0045(13) -0.0137(14) 0.0016(12)
F20 0.0305(15) 0.0372(16) 0.0271(18) 0.0085(13) 0.0001(13) 0.0092(12)
F10 0.0317(16) 0.0265(15) 0.042(2) 0.0010(14) 0.0020(14) -0.0049(12)
F1 0.0288(15) 0.0411(17) 0.0253(17) 0.0068(13) 0.0054(12) -0.0085(13)
F14 0.054(2) 0.046(2) 0.033(2) -0.0111(16) -0.0155(17) -0.0088(16)
F2 0.051(2) 0.060(2) 0.0215(18) 0.0120(16) 0.0042(15) 0.0064(17)
F17 0.0329(17) 0.054(2) 0.037(2) 0.0067(16) 0.0120(15) 0.0169(15)
F19 0.0491(19) 0.0398(18) 0.0216(17) 0.0107(14) -0.0018(15) 0.0071(14)
F18 0.050(2) 0.055(2) 0.0248(19) 0.0077(16) 0.0165(16) 0.0056(16)
F7 0.0260(16) 0.049(2) 0.064(3) 0.0089(19) 0.0144(16) 0.0055(15)
F3 0.058(2) 0.068(3) 0.028(2) 0.0000(18) -0.0213(17) -0.0035(19)
F13 0.102(3) 0.0288(18) 0.043(2) -0.0063(16) -0.020(2) -0.0149(19)
F9 0.060(2) 0.0226(16) 0.065(3) 0.0005(17) 0.012(2) 0.0047(15)
F4 0.0379(18) 0.0446(19) 0.050(2) -0.0018(17) -0.0172(17) -0.0140(15)
F12 0.086(3) 0.0218(16) 0.053(3) 0.0044(16) -0.024(2) 0.0064(17)
F8 0.051(2) 0.042(2) 0.074(3) 0.007(2) 0.022(2) 0.0247(17)
N1 0.027(2) 0.027(2) 0.033(3) 0.0021(19) 0.0002(19) -0.0022(17)
C7 0.029(3) 0.030(3) 0.042(4) 0.005(3) 0.004(3) 0.005(2)
C48 0.024(2) 0.021(2) 0.020(3) 0.0014(19) -0.002(2) -0.0016(18)
C31 0.025(2) 0.022(2) 0.023(3) 0.0023(19) 0.002(2) 0.0017(18)
C47 0.023(2) 0.029(3) 0.023(3) 0.000(2) 0.002(2) 0.0009(19)
C32 0.033(3) 0.031(3) 0.020(3) 0.004(2) 0.006(2) 0.006(2)
C46 0.034(3) 0.037(3) 0.019(3) -0.006(2) -0.001(2) -0.006(2)
C49 0.027(3) 0.027(2) 0.018(3) 0.004(2) -0.002(2) 0.0014(19)
C50 0.028(3) 0.030(3) 0.027(3) -0.001(2) 0.005(2) 0.003(2)
C6 0.039(3) 0.027(3) 0.050(4) 0.002(3) 0.004(3) 0.005(2)
C52 0.040(3) 0.024(2) 0.021(3) 0.006(2) -0.001(2) -0.001(2)
C51 0.038(3) 0.029(3) 0.019(3) 0.001(2) 0.007(2) -0.003(2)
C53 0.024(2) 0.024(2) 0.025(3) 0.001(2) -0.002(2) 0.0011(19)
C36 0.022(2) 0.026(2) 0.014(2) 0.0009(19) -0.0014(18) 0.0017(18)
C35 0.026(2) 0.022(2) 0.023(3) 0.003(2) 0.000(2) -0.0010(19)
C37 0.030(3) 0.026(2) 0.020(3) 0.001(2) 0.001(2) 0.001(2)
C30 0.024(2) 0.018(2) 0.024(3) 0.000(2) 0.002(2) 0.0034(18)
C5 0.037(3) 0.027(3) 0.060(5) 0.009(3) 0.003(3) -0.006(2)
C38 0.028(3) 0.036(3) 0.032(3) 0.008(2) 0.006(2) 0.003(2)
C44 0.049(3) 0.026(3) 0.031(3) 0.003(2) 0.000(3) -0.003(2)
C41 0.026(2) 0.028(3) 0.023(3) 0.003(2) -0.001(2) 0.0012(19)
C42 0.021(2) 0.025(2) 0.020(3) 0.001(2) 0.0050(19) -0.0014(18)
C15 0.030(2) 0.033(3) 0.030(3) 0.003(3) 0.000(2) 0.003(2)
C40 0.046(3) 0.023(3) 0.028(3) 0.004(2) 0.002(3) 0.004(2)
C22 0.035(3) 0.038(3) 0.031(3) 0.008(2) -0.009(2) -0.016(2)
C43 0.027(2) 0.027(2) 0.022(3) 0.001(2) 0.000(2) -0.0008(19)
C1 0.022(2) 0.031(3) 0.027(3) 0.001(2) 0.000(2) -0.0028(19)
C45 0.054(4) 0.027(3) 0.027(3) -0.006(2) 0.003(3) -0.008(2)
C34 0.027(3) 0.026(3) 0.032(3) -0.004(2) -0.006(2) 0.000(2)
C39 0.035(3) 0.033(3) 0.035(3) 0.005(2) 0.010(2) 0.013(2)
C13 0.036(3) 0.039(3) 0.040(4) 0.009(3) -0.002(3) -0.006(2)
C2 0.026(3) 0.030(3) 0.029(3) 0.002(2) -0.002(2) -0.002(2)
C11 0.043(3) 0.040(3) 0.040(4) -0.002(3) 0.020(3) 0.000(3)
C8 0.030(3) 0.026(2) 0.033(3) 0.002(2) 0.004(2) -0.002(2)
C3 0.026(2) 0.029(3) 0.029(3) 0.001(2) -0.002(2) 0.000(2)
C33 0.039(3) 0.034(3) 0.023(3) -0.001(2) -0.009(2) 0.008(2)
C16 0.034(3) 0.032(3) 0.041(4) 0.009(3) -0.001(3) 0.005(2)
C19 0.049(3) 0.034(3) 0.025(3) 0.002(2) 0.002(3) -0.001(3)
C25 0.042(3) 0.063(4) 0.023(3) -0.005(3) 0.008(3) -0.012(3)
C12 0.054(4) 0.039(3) 0.031(3) 0.003(3) 0.010(3) -0.012(3)
C28 0.035(3) 0.053(4) 0.026(3) -0.008(3) -0.011(2) 0.006(3)
C20 0.034(3) 0.038(3) 0.030(3) -0.008(3) -0.004(2) -0.003(2)
B1 0.024(3) 0.020(2) 0.021(3) 0.001(2) -0.003(2) 0.000(2)
C24 0.035(3) 0.030(3) 0.031(3) 0.005(2) -0.011(2) -0.004(2)
C21 0.028(3) 0.039(3) 0.037(3) -0.001(3) -0.002(2) -0.001(2)
C14 0.021(2) 0.025(2) 0.031(3) 0.003(2) 0.005(2) -0.0011(18)
C9 0.033(3) 0.028(3) 0.041(4) 0.008(2) 0.000(3) 0.000(2)
C27 0.042(3) 0.035(3) 0.034(3) -0.012(3) -0.006(3) -0.004(2)
C18 0.057(4) 0.036(3) 0.035(4) -0.010(3) 0.005(3) 0.002(3)
C29 0.072(4) 0.038(3) 0.024(3) 0.004(3) -0.001(3) 0.005(3)
C10 0.029(3) 0.032(3) 0.063(5) 0.002(3) 0.012(3) -0.001(2)
C26 0.042(3) 0.048(3) 0.027(3) -0.016(3) -0.003(3) 0.011(3)
C4 0.028(3) 0.035(3) 0.048(4) 0.006(3) 0.005(3) -0.004(2)
C17 0.036(3) 0.026(3) 0.054(4) -0.001(3) 0.005(3) 0.005(2)
C23 0.035(3) 0.025(3) 0.040(4) 0.001(2) -0.011(3) -0.003(2)

loop_
_atom_type_symbol
_atom_type_description
_atom_type_scat_dispersion_real
_atom_type_scat_dispersion_imag
_atom_type_scat_source
C C 0.0181 0.0091 'International Tables Vol C Tables 4.2.6.8 and 6.1.1.4'
H H 0.0000 0.0000 'International Tables Vol C Tables 4.2.6.8 and 6.1.1.4'
N N 0.0311 0.0180 'International Tables Vol C Tables 4.2.6.8 and 6.1.1.4'
B B 0.0090 0.0039 'International Tables Vol C Tables 4.2.6.8 and 6.1.1.4'
F F 0.0727 0.0534 'International Tables Vol C Tables 4.2.6.8 and 6.1.1.4'
Zr Zr -0.1862 2.2449 'International Tables Vol C Tables 4.2.6.8 and 6.1.1.4'

loop_
_geom_angle_atom_site_label_1
_geom_angle_atom_site_label_2
_geom_angle_atom_site_label_3
_geom_angle
C1 Zr1 N1 74.25(17)
C1 Zr1 C21 129.2(2)
N1 Zr1 C21 102.08(18)
C1 Zr1 C22 120.4(2)
N1 Zr1 C22 133.98(18)
C21 Zr1 C22 33.13(19)
C1 Zr1 C29 104.2(2)
N1 Zr1 C29 132.2(2)
C21 Zr1 C29 113.0(2)
C22 Zr1 C29 89.1(2)
C1 Zr1 C25 136.2(2)
N1 Zr1 C25 122.7(2)
C21 Zr1 C25 89.4(2)
C22 Zr1 C25 78.9(2)
C29 Zr1 C25 32.9(2)
C1 Zr1 C23 87.54(19)
N1 Zr1 C23 128.40(19)
C21 Zr1 C23 54.49(19)
C22 Zr1 C23 32.9(2)
C29 Zr1 C23 98.8(2)
C25 Zr1 C23 104.0(2)
C1 Zr1 C24 99.1(2)
N1 Zr1 C24 81.12(18)
C21 Zr1 C24 32.9(2)
C22 Zr1 C24 54.59(19)
C29 Zr1 C24 143.4(2)
C25 Zr1 C24 122.1(2)
C23 Zr1 C24 54.22(18)
C1 Zr1 C20 75.2(2)
N1 Zr1 C20 95.97(19)
C21 Zr1 C20 54.5(2)
C22 Zr1 C20 54.3(2)
C29 Zr1 C20 130.6(2)
C25 Zr1 C20 133.1(2)
C23 Zr1 C20 32.4(2)
C24 Zr1 C20 32.9(2)
C1 Zr1 C26 131.3(2)
N1 Zr1 C26 90.3(2)
C21 Zr1 C26 98.8(2)
C22 Zr1 C26 103.7(2)
C29 Zr1 C26 54.1(2)
C25 Zr1 C26 32.5(2)
C23 Zr1 C26 134.1(2)
C24 Zr1 C26 124.2(2)
C20 Zr1 C26 153.3(2)
C1 Zr1 C28 84.3(2)
N1 Zr1 C28 102.0(2)
C21 Zr1 C28 143.1(2)
C22 Zr1 C28 121.7(2)
C29 Zr1 C28 32.7(2)
C25 Zr1 C28 54.0(2)
C23 Zr1 C28 124.1(2)
C24 Zr1 C28 175.9(2)
C20 Zr1 C28 147.9(2)
C26 Zr1 C28 53.6(2)
C1 Zr1 C27 98.9(2)
N1 Zr1 C27 78.7(2)
C21 Zr1 C27 130.8(2)
C22 Zr1 C27 132.6(2)
C29 Zr1 C27 53.9(2)
C25 Zr1 C27 53.8(2)
C23 Zr1 C27 152.7(2)
C24 Zr1 C27 148.1(2)
C20 Zr1 C27 173.1(2)
C26 Zr1 C27 32.5(2)
C28 Zr1 C27 32.1(2)
C7 N1 C3 119.1(5)
C7 N1 Zr1 125.3(4)
C3 N1 Zr1 115.5(3)
N1 C7 C6 122.9(6)
N1 C7 H7 118.5
C6 C7 H7 118.5
C53 C48 C49 113.0(5)
C53 C48 B1 127.5(5)
C49 C48 B1 119.0(4)
F1 C31 C32 115.5(4)
F1 C31 C30 119.1(4)
C32 C31 C30 125.4(5)
F15 C47 C46 116.4(5)
F15 C47 C42 119.7(4)
C46 C47 C42 123.8(5)
F2 C32 C31 121.2(5)
F2 C32 C33 119.8(5)
C31 C32 C33 119.0(5)
F14 C46 C45 120.1(5)
F14 C46 C47 119.8(5)
C45 C46 C47 120.1(5)
F16 C49 C50 115.9(4)
F16 C49 C48 119.8(5)
C50 C49 C48 124.4(5)
F17 C50 C51 120.1(5)
F17 C50 C49 120.1(5)
C51 C50 C49 119.8(5)
C7 C6 C5 118.7(5)
C7 C6 H6 120.7
C5 C6 H6 120.7
F19 C52 C51 119.3(5)
F19 C52 C53 121.1(5)
C51 C52 C53 119.6(5)
F18 C51 C50 120.5(5)
F18 C51 C52 120.7(5)
C50 C51 C52 118.8(5)
F20 C53 C52 114.9(5)
F20 C53 C48 120.7(5)
C52 C53 C48 124.4(5)
C37 C36 C41 113.7(5)
C37 C36 B1 127.0(4)
C41 C36 B1 118.8(4)
F5 C35 C34 114.9(4)
F5 C35 C30 121.0(5)
C34 C35 C30 124.1(5)
F6 C37 C36 121.6(5)
F6 C37 C38 114.5(5)
C36 C37 C38 123.9(5)
C31 C30 C35 112.6(5)
C31 C30 B1 119.6(4)
C35 C30 B1 127.7(5)
C6 C5 C4 119.0(5)
C6 C5 H5 120.5
C4 C5 H5 120.5
F7 C38 C39 119.7(5)
F7 C38 C37 120.3(5)
C39 C38 C37 120.0(5)
F12 C44 C45 120.0(5)
F12 C44 C43 120.4(5)
C45 C44 C43 119.5(5)
F10 C41 C40 116.5(5)
F10 C41 C36 119.2(4)
C40 C41 C36 124.2(5)
C43 C42 C47 113.6(5)
C43 C42 B1 126.7(5)
C47 C42 B1 119.0(4)
C14 C15 C16 121.8(6)
C14 C15 H15 119.1
C16 C15 H15 119.1
F9 C40 C41 121.2(5)
F9 C40 C39 119.3(5)
C41 C40 C39 119.5(5)
C23 C22 C21 107.5(5)
C23 C22 Zr1 74.0(3)
C21 C22 Zr1 73.2(3)
C23 C22 H22 126.2
C21 C22 H22 126.2
Zr1 C22 H22 118.5
F11 C43 C44 114.3(5)
F11 C43 C42 121.4(5)
C44 C43 C42 124.3(5)
C2 C1 C14 124.0(5)
C2 C1 Zr1 114.2(4)
C14 C1 Zr1 120.5(3)
F13 C45 C46 121.1(6)
F13 C45 C44 120.4(6)
C46 C45 C44 118.6(5)
F4 C34 C33 120.1(5)
F4 C34 C35 120.0(5)
C33 C34 C35 119.9(5)
F8 C39 C38 120.8(5)
F8 C39 C40 120.5(5)
C38 C39 C40 118.7(5)
C12 C13 C8 120.5(6)
C12 C13 H13 119.8
C8 C13 H13 119.8
C1 C2 C3 119.2(5)
C1 C2 C8 123.7(5)
C3 C2 C8 117.1(5)
C10 C11 C12 120.7(6)
C10 C11 H11 119.7
C12 C11 H11 119.7
C9 C8 C13 119.0(5)
C9 C8 C2 120.6(5)
C13 C8 C2 120.5(5)
N1 C3 C4 120.0(5)
N1 C3 C2 116.2(5)
C4 C3 C2 123.8(5)
F3 C33 C34 120.7(5)
F3 C33 C32 120.4(5)
C34 C33 C32 118.9(5)
C17 C16 C15 120.0(6)
C17 C16 H16 120.0
C15 C16 H16 120.0
C18 C19 C14 120.9(6)
C18 C19 H19 119.5
C14 C19 H19 119.5
C26 C25 C29 108.2(6)
C26 C25 Zr1 74.8(4)
C29 C25 Zr1 73.2(4)
C26 C25 H25 125.9
C29 C25 H25 125.9
Zr1 C25 H25 118.0
C13 C12 C11 119.7(6)
C13 C12 H12 120.1
C11 C12 H12 120.1
C27 C28 C29 108.2(6)
C27 C28 Zr1 74.0(3)
C29 C28 Zr1 72.3(3)
C27 C28 H28 125.9
C29 C28 H28 125.9
Zr1 C28 H28 119.6
C23 C20 C24 108.3(5)
C23 C20 Zr1 73.7(3)
C24 C20 Zr1 73.5(3)
C23 C20 H20 125.9
C24 C20 H20 125.9
Zr1 C20 H20 118.8
C30 B1 C48 113.4(4)
C30 B1 C42 113.3(4)
C48 B1 C42 100.4(4)
C30 B1 C36 102.0(4)
C48 B1 C36 114.9(4)
C42 B1 C36 113.4(4)
C21 C24 C20 107.7(5)
C21 C24 Zr1 72.8(3)
C20 C24 Zr1 73.6(3)
C21 C24 H24 126.2
C20 C24 H24 126.2
Zr1 C24 H24 119.3
C24 C21 C22 108.1(5)
C24 C21 Zr1 74.3(3)
C22 C21 Zr1 73.7(3)
C24 C21 H21 126.0
C22 C21 H21 126.0
Zr1 C21 H21 118.0
C15 C14 C19 116.9(5)
C15 C14 C1 120.5(5)
C19 C14 C1 122.4(5)
C8 C9 C10 120.0(6)
C8 C9 H9 120.0
C10 C9 H9 120.0
C28 C27 C26 108.4(6)
C28 C27 Zr1 73.9(3)
C26 C27 Zr1 73.7(3)
C28 C27 H27 125.8
C26 C27 H27 125.8
Zr1 C27 H27 118.5
C17 C18 C19 120.6(6)
C17 C18 H18 119.7
C19 C18 H18 119.7
C25 C29 C28 107.5(6)
C25 C29 Zr1 73.9(4)
C28 C29 Zr1 75.0(4)
C25 C29 H29 126.2
C28 C29 H29 126.2
Zr1 C29 H29 117.0
C11 C10 C9 120.0(6)
C11 C10 H10 120.0
C9 C10 H10 120.0
C25 C26 C27 107.7(6)
C25 C26 Zr1 72.8(3)
C27 C26 Zr1 73.9(3)
C25 C26 H26 126.1
C27 C26 H26 126.1
Zr1 C26 H26 119.2
C3 C4 C5 120.2(5)
C3 C4 H4 119.9
C5 C4 H4 119.9
C16 C17 C18 119.8(5)
C16 C17 H17 120.1
C18 C17 H17 120.1
C20 C23 C22 108.5(5)
C20 C23 Zr1 73.9(3)
C22 C23 Zr1 73.1(3)
C20 C23 H23 125.7
C22 C23 H23 125.7
Zr1 C23 H23 119.1

loop_
_geom_bond_atom_site_label_1
_geom_bond_atom_site_label_2
_geom_bond_distance
Zr1 C1 2.274(5)
Zr1 N1 2.276(4)
Zr1 C21 2.467(6)
Zr1 C22 2.473(5)
Zr1 C29 2.474(6)
Zr1 C25 2.483(6)
Zr1 C23 2.485(5)
Zr1 C24 2.486(6)
Zr1 C20 2.487(6)
Zr1 C26 2.509(6)
Zr1 C28 2.509(6)
Zr1 C27 2.511(6)
F15 C47 1.338(6)
F6 C37 1.351(6)
F5 C35 1.345(6)
F16 C49 1.355(6)
F11 C43 1.359(6)
F20 C53 1.357(6)
F10 C41 1.351(6)
F1 C31 1.356(6)
F14 C46 1.348(6)
F2 C32 1.337(7)
F17 C50 1.352(6)
F19 C52 1.337(6)
F18 C51 1.341(6)
F7 C38 1.345(7)
F3 C33 1.342(7)
F13 C45 1.337(7)
F9 C40 1.342(7)
F4 C34 1.336(6)
F12 C44 1.337(7)
F8 C39 1.334(6)
N1 C7 1.350(7)
N1 C3 1.364(7)
C7 C6 1.364(8)
C7 H7 0.9500
C48 C53 1.382(7)
C48 C49 1.397(7)
C48 B1 1.656(8)
C31 C32 1.372(8)
C31 C30 1.390(7)
C47 C46 1.381(8)
C47 C42 1.391(8)
C32 C33 1.381(8)
C46 C45 1.373(9)
C49 C50 1.376(8)
C50 C51 1.365(8)
C6 C5 1.384(9)
C6 H6 0.9500
C52 C51 1.379(8)
C52 C53 1.381(8)
C36 C37 1.376(7)
C36 C41 1.393(7)
C36 B1 1.668(7)
C35 C34 1.386(8)
C35 C30 1.390(7)
C37 C38 1.386(8)
C30 B1 1.651(7)
C5 C4 1.389(8)
C5 H5 0.9500
C38 C39 1.368(8)
C44 C45 1.380(9)
C44 C43 1.382(8)
C41 C40 1.375(8)
C42 C43 1.388(7)
C42 B1 1.663(7)
C15 C14 1.387(8)
C15 C16 1.388(8)
C15 H15 0.9500
C40 C39 1.378(9)
C22 C23 1.402(9)
C22 C21 1.409(8)
C22 H22 0.9500
C1 C2 1.353(8)
C1 C14 1.488(7)
C34 C33 1.368(8)
C13 C12 1.376(9)
C13 C8 1.397(9)
C13 H13 0.9500
C2 C3 1.476(7)
C2 C8 1.508(8)
C11 C10 1.362(10)
C11 C12 1.379(10)
C11 H11 0.9500
C8 C9 1.383(8)
C3 C4 1.382(8)
C16 C17 1.367(10)
C16 H16 0.9500
C19 C18 1.379(9)
C19 C14 1.407(8)
C19 H19 0.9500
C25 C26 1.395(10)
C25 C29 1.405(10)
C25 H25 0.9500
C12 H12 0.9500
C28 C27 1.386(9)
C28 C29 1.405(10)
C28 H28 0.9500
C20 C23 1.388(9)
C20 C24 1.407(8)
C20 H20 0.9500
C24 C21 1.401(9)
C24 H24 0.9500
C21 H21 0.9500
C9 C10 1.396(9)
C9 H9 0.9500
C27 C26 1.404(9)
C27 H27 0.9500
C18 C17 1.376(10)
C18 H18 0.9500
C29 H29 0.9500
C10 H10 0.9500
C26 H26 0.9500
C4 H4 0.9500
C17 H17 0.9500
C23 H23 0.9500

loop_
_geom_torsion_atom_site_label_1
_geom_torsion_atom_site_label_2
_geom_torsion_atom_site_label_3
_geom_torsion_atom_site_label_4
_geom_torsion
C3 N1 C7 C6 -1.2(9)
Zr1 N1 C7 C6 174.2(5)
F1 C31 C32 F2 -1.7(7)
C30 C31 C32 F2 177.3(5)
F1 C31 C32 C33 179.8(5)
C30 C31 C32 C33 -1.2(8)
F15 C47 C46 F14 1.5(8)
C42 C47 C46 F14 180.0(5)
F15 C47 C46 C45 -176.9(5)
C42 C47 C46 C45 1.6(9)
C53 C48 C49 F16 177.0(4)
B1 C48 C49 F16 4.2(7)
C53 C48 C49 C50 -1.9(8)
B1 C48 C49 C50 -174.6(5)
F16 C49 C50 F17 2.5(7)
C48 C49 C50 F17 -178.6(5)
F16 C49 C50 C51 -177.1(5)
C48 C49 C50 C51 1.8(9)
N1 C7 C6 C5 -0.8(10)
F17 C50 C51 F18 -0.7(8)
C49 C50 C51 F18 178.9(5)
F17 C50 C51 C52 -179.9(5)
C49 C50 C51 C52 -0.3(8)
F19 C52 C51 F18 0.6(8)
C53 C52 C51 F18 180.0(5)
F19 C52 C51 C50 179.8(5)
C53 C52 C51 C50 -0.8(8)
F19 C52 C53 F20 -0.6(7)
C51 C52 C53 F20 -180.0(5)
F19 C52 C53 C48 -180.0(5)
C51 C52 C53 C48 0.6(8)
C49 C48 C53 F20 -178.7(4)
B1 C48 C53 F20 -6.7(8)
C49 C48 C53 C52 0.7(8)
B1 C48 C53 C52 172.7(5)
C41 C36 C37 F6 176.0(5)
B1 C36 C37 F6 4.2(8)
C41 C36 C37 C38 -2.1(8)
B1 C36 C37 C38 -173.9(5)
F1 C31 C30 C35 -178.2(4)
C32 C31 C30 C35 2.8(7)
F1 C31 C30 B1 -0.8(7)
C32 C31 C30 B1 -179.8(5)
F5 C35 C30 C31 178.1(4)
C34 C35 C30 C31 -2.8(7)
F5 C35 C30 B1 1.0(8)
C34 C35 C30 B1 -180.0(5)
C7 C6 C5 C4 1.2(11)
F6 C37 C38 F7 2.4(8)
C36 C37 C38 F7 -179.3(5)
F6 C37 C38 C39 -176.3(5)
C36 C37 C38 C39 1.9(9)
C37 C36 C41 F10 -179.0(5)
B1 C36 C41 F10 -6.5(7)
C37 C36 C41 C40 0.1(8)
B1 C36 C41 C40 172.7(5)
F15 C47 C42 C43 177.9(5)
C46 C47 C42 C43 -0.6(8)
F15 C47 C42 B1 6.6(7)
C46 C47 C42 B1 -171.8(5)
F10 C41 C40 F9 2.0(8)
C36 C41 C40 F9 -177.2(5)
F10 C41 C40 C39 -178.8(5)
C36 C41 C40 C39 2.0(9)
F12 C44 C43 F11 0.5(8)
C45 C44 C43 F11 179.8(5)
F12 C44 C43 C42 -178.0(5)
C45 C44 C43 C42 1.3(9)
C47 C42 C43 F11 -179.3(4)
B1 C42 C43 F11 -8.9(8)
C47 C42 C43 C44 -0.9(8)
B1 C42 C43 C44 169.5(5)
F14 C46 C45 F13 0.0(9)
C47 C46 C45 F13 178.3(6)
F14 C46 C45 C44 -179.5(5)
C47 C46 C45 C44 -1.2(9)
F12 C44 C45 F13 -0.4(9)
C43 C44 C45 F13 -179.7(6)
F12 C44 C45 C46 179.2(6)
C43 C44 C45 C46 -0.2(9)
F5 C35 C34 F4 1.7(7)
C30 C35 C34 F4 -177.5(5)
F5 C35 C34 C33 -179.7(5)
C30 C35 C34 C33 1.2(8)
F7 C38 C39 F8 -0.6(9)
C37 C38 C39 F8 178.2(6)
F7 C38 C39 C40 -178.4(6)
C37 C38 C39 C40 0.4(9)
F9 C40 C39 F8 -0.8(9)
C41 C40 C39 F8 -180.0(6)
F9 C40 C39 C38 177.0(5)
C41 C40 C39 C38 -2.2(9)
C14 C1 C2 C3 175.6(5)
Zr1 C1 C2 C3 8.5(7)
C14 C1 C2 C8 -3.0(9)
Zr1 C1 C2 C8 -170.1(4)
C12 C13 C8 C9 1.1(9)
C12 C13 C8 C2 -177.6(5)
C1 C2 C8 C9 -56.1(8)
C3 C2 C8 C9 125.3(6)
C1 C2 C8 C13 122.5(6)
C3 C2 C8 C13 -56.1(7)
C7 N1 C3 C4 2.8(9)
Zr1 N1 C3 C4 -173.0(5)
C7 N1 C3 C2 -178.7(5)
Zr1 N1 C3 C2 5.5(6)
C1 C2 C3 N1 -9.5(8)
C8 C2 C3 N1 169.1(5)
C1 C2 C3 C4 168.8(6)
C8 C2 C3 C4 -12.5(8)
F4 C34 C33 F3 -0.6(8)
C35 C34 C33 F3 -179.3(5)
F4 C34 C33 C32 179.4(5)
C35 C34 C33 C32 0.7(8)
F2 C32 C33 F3 0.7(8)
C31 C32 C33 F3 179.3(5)
F2 C32 C33 C34 -179.3(5)
C31 C32 C33 C34 -0.7(8)
C14 C15 C16 C17 -0.2(8)
C8 C13 C12 C11 2.2(9)
C10 C11 C12 C13 -4.1(10)
C31 C30 B1 C48 167.3(4)
C35 C30 B1 C48 -15.7(7)
C31 C30 B1 C42 53.7(6)
C35 C30 B1 C42 -129.3(5)
C31 C30 B1 C36 -68.5(5)
C35 C30 B1 C36 108.4(5)
C53 C48 B1 C30 135.6(5)
C49 C48 B1 C30 -52.9(6)
C53 C48 B1 C42 -103.3(5)
C49 C48 B1 C42 68.3(5)
C53 C48 B1 C36 18.7(7)
C49 C48 B1 C36 -169.7(4)
C43 C42 B1 C30 20.3(7)
C47 C42 B1 C30 -169.8(4)
C43 C42 B1 C48 -101.0(6)
C47 C42 B1 C48 69.0(5)
C43 C42 B1 C36 136.0(5)
C47 C42 B1 C36 -54.0(6)
C37 C36 B1 C30 104.4(6)
C41 C36 B1 C30 -67.0(6)
C37 C36 B1 C48 -132.5(5)
C41 C36 B1 C48 56.0(6)
C37 C36 B1 C42 -17.8(7)
C41 C36 B1 C42 170.7(5)
C23 C20 C24 C21 0.7(6)
Zr1 C20 C24 C21 -65.4(4)
C23 C20 C24 Zr1 66.1(4)
C20 C24 C21 C22 -0.6(6)
Zr1 C24 C21 C22 -66.5(4)
C20 C24 C21 Zr1 65.9(4)
C23 C22 C21 C24 0.3(6)
Zr1 C22 C21 C24 66.9(4)
C23 C22 C21 Zr1 -66.6(4)
C16 C15 C14 C19 1.6(8)
C16 C15 C14 C1 176.5(5)
C18 C19 C14 C15 -1.6(8)
C18 C19 C14 C1 -176.3(6)
C2 C1 C14 C15 137.2(6)
Zr1 C1 C14 C15 -56.5(6)
C2 C1 C14 C19 -48.3(8)
Zr1 C1 C14 C19 118.1(5)
C13 C8 C9 C10 -2.5(8)
C2 C8 C9 C10 176.1(5)
C29 C28 C27 C26 1.5(7)
Zr1 C28 C27 C26 66.1(4)
C29 C28 C27 Zr1 -64.7(4)
C14 C19 C18 C17 0.1(10)
C26 C25 C29 C28 0.8(7)
Zr1 C25 C29 C28 68.0(4)
C26 C25 C29 Zr1 -67.2(5)
C27 C28 C29 C25 -1.4(7)
Zr1 C28 C29 C25 -67.3(4)
C27 C28 C29 Zr1 65.9(5)
C12 C11 C10 C9 2.6(10)
C8 C9 C10 C11 0.7(9)
C29 C25 C26 C27 0.1(7)
Zr1 C25 C26 C27 -66.1(5)
C29 C25 C26 Zr1 66.2(4)
C28 C27 C26 C25 -0.9(7)
Zr1 C27 C26 C25 65.4(4)
C28 C27 C26 Zr1 -66.3(4)
N1 C3 C4 C5 -2.5(10)
C2 C3 C4 C5 179.2(6)
C6 C5 C4 C3 0.5(10)
C15 C16 C17 C18 -1.3(9)
C19 C18 C17 C16 1.3(10)
C24 C20 C23 C22 -0.5(6)
Zr1 C20 C23 C22 65.4(4)
C24 C20 C23 Zr1 -66.0(4)
C21 C22 C23 C20 0.2(6)
Zr1 C22 C23 C20 -65.9(4)
C21 C22 C23 Zr1 66.1(4)
